data_1530545
loop_
_publ_author_name
'Parise, J.B.'
'Gier, T.E.'
'Abrams, L.'
'Corbin, D.R.'
'Prince, E.'
'Jorgensen, J.D.'

_publ_section_title
;
 Flexibility of the framework of zeolite rho. Structural variation from 11
 to 573 K. a study using neutron powder diffraction
;
_journal_name_full 'Journal of Physical Chemistry'
_journal_page_first 2303
_journal_page_last 2307
_journal_volume 88
_journal_year 1984
_chemical_formula_sum 'Al10 Cs3.78 D6.22 O96 Si38'
_chemical_name_systematic 'Cs3.78 D6.22 Si38 Al10 O96'
_space_group_IT_number 217
_symmetry_space_group_name_Hall 'I -4 2 3'
_symmetry_space_group_name_H-M 'I -4 3 m'
_cell_angle_alpha 90
_cell_angle_beta 90
_cell_angle_gamma 90
_cell_formula_units_Z 1
_cell_length_a 14.758
_cell_length_b 14.758
_cell_length_c 14.758
_cell_volume 3214.271
_citation_journal_id_ASTM JPCHAX
_cod_data_source_file Parise_JPCHAX_1984_1219.cif
_cod_data_source_block D6.22Al10Cs3.78O96Si38
_cod_original_formula_sum 'D6.22 Al10 Cs3.78 O96 Si38'
_cod_database_code 1530545

loop_
_symmetry_equiv_pos_as_xyz
x,y,z
y,-x,-z
-x,-y,z
-y,x,-z
x,-y,-z
-y,-x,z
-x,y,-z
y,x,z
z,x,y
x,-z,-y
-z,-x,y
-x,z,-y
z,-x,-y
-x,-z,y
-z,x,-y
x,z,y
y,z,x
y,-z,-x
-z,-y,x
-y,z,-x
z,y,x
-y,-z,x
-z,y,-x
z,-y,-x
x+1/2,y+1/2,z+1/2
y+1/2,-x+1/2,-z+1/2
-x+1/2,-y+1/2,z+1/2
-y+1/2,x+1/2,-z+1/2
x+1/2,-y+1/2,-z+1/2
-y+1/2,-x+1/2,z+1/2
-x+1/2,y+1/2,-z+1/2
y+1/2,x+1/2,z+1/2
z+1/2,x+1/2,y+1/2
x+1/2,-z+1/2,-y+1/2
-z+1/2,-x+1/2,y+1/2
-x+1/2,z+1/2,-y+1/2
z+1/2,-x+1/2,-y+1/2
-x+1/2,-z+1/2,y+1/2
-z+1/2,x+1/2,-y+1/2
x+1/2,z+1/2,y+1/2
y+1/2,z+1/2,x+1/2
y+1/2,-z+1/2,-x+1/2
-z+1/2,-y+1/2,x+1/2
-y+1/2,z+1/2,-x+1/2
z+1/2,y+1/2,x+1/2
-y+1/2,-z+1/2,x+1/2
-z+1/2,y+1/2,-x+1/2
z+1/2,-y+1/2,-x+1/2

loop_
_atom_site_label
_atom_site_type_symbol
_atom_site_fract_x
_atom_site_fract_y
_atom_site_fract_z
_atom_site_occupancy
_atom_site_U_iso_or_equiv
Si1 Si+4 0.2724 0.1158 0.4167 0.792 0.0
Al1 Al+3 0.2724 0.1158 0.4167 0.208 0.0
Cs1 Cs+1 0 0 0.5 0.63 0.0
O2 O-2 0.1368 0.1368 0.6227 1 0.0
O1 O-2 0.2041 0.2041 0.3898 1 0.0
O3 O-2 0.0228 0.2132 0.3862 1 0.0
